data_2236241
loop_
_publ_author_name
'Mansour, Anissa'
'Daran, Jean-Claude'
'Nasri, Habib'

_publ_section_title
;
 (2,3,7,8,12,13,17,18-Octaethylporphyrinato-\k^4^<i>N</i>)cobalt(II)--2-nitrobenzaldehyde
 (1/2)
;
_journal_coeditor_code GW2124
_journal_issue 9
_journal_name_full 'Acta Crystallographica Section E'
_journal_page_first m1214
_journal_paper_doi 10.1107/S1600536812036112
_journal_volume 68
_journal_year 2012
_chemical_formula_iupac '[Co (C36 H44 N4)], 2C7 H5 N O3'
_chemical_formula_moiety 'C36 H44 Co N4, 2(C7 H5 N O3)'
_chemical_formula_sum 'C50 H54 Co N6 O6'
_chemical_formula_weight 893.92
_chemical_name_systematic
'(2,3,7,8,12,13,17,18-Octaethylporphyrinato-\k^4^<i>N</i>)cobalt(II)--2-nitrobenzaldehyde (1/2)'
_space_group_IT_number 14
_symmetry_cell_setting monoclinic
_symmetry_space_group_name_Hall '-P 2ybc'
_symmetry_space_group_name_H-M 'P 1 21/c 1'
_atom_sites_solution_hydrogens geom
_atom_sites_solution_primary direct
_atom_sites_solution_secondary difmap
_audit_creation_method SHELXL-97
_cell_angle_alpha 90.00
_cell_angle_beta 100.771(9)
_cell_angle_gamma 90.00
_cell_formula_units_Z 2
_cell_length_a 10.1952(11)
_cell_length_b 21.2230(17)
_cell_length_c 10.1601(10)
_cell_measurement_reflns_used 4505
_cell_measurement_temperature 180(2)
_cell_measurement_theta_max 28.2641
_cell_measurement_theta_min 3.1328
_cell_volume 2159.6(4)
_computing_cell_refinement 'CrysAlis PRO (Agilent, 2012)'
_computing_data_collection 'CrysAlis PRO (Agilent, 2012)'
_computing_data_reduction 'CrysAlis PRO (Agilent, 2012)'
_computing_molecular_graphics 'ORTEPIII (Burnett & Johnson, 1996) and ORTEP-3 for Windows (Farrugia, 1997)'
_computing_publication_material 'WinGX (Farrugia, 1999) and SHELXL97 (Sheldrick, 2008)'
_computing_structure_refinement 'SHELXL97 (Sheldrick, 2008)'
_computing_structure_solution 'SIR2004 (Burla <i>et al.</i>, 2005)'
_diffrn_ambient_temperature 180(2)
_diffrn_detector_area_resol_mean 8.2632
_diffrn_measured_fraction_theta_full 0.995
_diffrn_measured_fraction_theta_max 0.995
_diffrn_measurement_device_type 'Agilent Xcalibur Sapphire1 long-nozzle'
_diffrn_measurement_method '\w scans'
_diffrn_radiation_monochromator graphite
_diffrn_radiation_source 'fine-focus sealed tube'
_diffrn_radiation_type MoK\a
_diffrn_radiation_wavelength 0.71073
_diffrn_reflns_av_R_equivalents 0.0384
_diffrn_reflns_av_sigmaI/netI 0.0365
_diffrn_reflns_limit_h_max 12
_diffrn_reflns_limit_h_min -12
_diffrn_reflns_limit_k_max 22
_diffrn_reflns_limit_k_min -25
_diffrn_reflns_limit_l_max 11
_diffrn_reflns_limit_l_min -12
_diffrn_reflns_number 11654
_diffrn_reflns_theta_full 25.02
_diffrn_reflns_theta_max 25.02
_diffrn_reflns_theta_min 3.23
_exptl_absorpt_coefficient_mu 0.457
_exptl_absorpt_correction_T_max 0.9388
_exptl_absorpt_correction_T_min 0.7972
_exptl_absorpt_correction_type multi-scan
_exptl_absorpt_process_details '(CrysAlis PRO; Agilent, 2012)'
_exptl_crystal_colour Purple
_exptl_crystal_density_diffrn 1.375
_exptl_crystal_density_method 'not measured'
_exptl_crystal_description Prism
_exptl_crystal_F_000 942
_exptl_crystal_size_max 0.52
_exptl_crystal_size_mid 0.26
_exptl_crystal_size_min 0.14
_refine_diff_density_max 0.993
_refine_diff_density_min -0.453
_refine_ls_extinction_method none
_refine_ls_goodness_of_fit_ref 1.134
_refine_ls_hydrogen_treatment mixed
_refine_ls_matrix_type full
_refine_ls_number_parameters 272
_refine_ls_number_reflns 3782
_refine_ls_number_restraints 0
_refine_ls_restrained_S_all 1.134
_refine_ls_R_factor_all 0.1004
_refine_ls_R_factor_gt 0.0792
_refine_ls_shift/su_max 0.000
_refine_ls_shift/su_mean 0.000
_refine_ls_structure_factor_coef Fsqd
_refine_ls_weighting_details 'calc w=1/[\s^2^(Fo^2^)+(0.0484P)^2^+9.9571P] where P=(Fo^2^+2Fc^2^)/3'
_refine_ls_weighting_scheme calc
_refine_ls_wR_factor_gt 0.1836
_refine_ls_wR_factor_ref 0.1966
_reflns_number_gt 2969
_reflns_number_total 3782
_reflns_threshold_expression I>2\s(I)
_cod_data_source_file gw2124.cif
_cod_data_source_block I
_cod_original_sg_symbol_H-M 'P 21/c'
_cod_database_code 2236241
_cod_database_fobs_code 2236241

loop_
_symmetry_equiv_pos_as_xyz
'x, y, z'
'-x, y+1/2, -z+1/2'
'-x, -y, -z'
'x, -y-1/2, z-1/2'

loop_
_atom_site_type_symbol
_atom_site_label
_atom_site_fract_x
_atom_site_fract_y
_atom_site_fract_z
_atom_site_U_iso_or_equiv
_atom_site_adp_type
_atom_site_calc_flag
_atom_site_refinement_flags
_atom_site_occupancy
_atom_site_symmetry_multiplicity
Co Co 0.5000 0.0000 1.0000 0.0223(3) Uani d S 1 2
N N1 0.3667(4) 0.06811(18) 0.9652(4) 0.0219(8) Uani d . 1 1
N N2 0.6428(4) 0.06272(18) 1.0557(4) 0.0241(9) Uani d . 1 1
C C1 0.5113(5) 0.1592(2) 1.0282(4) 0.0284(11) Uani d . 1 1
H H1 0.5142 0.2029 1.0362 0.034 Uiso calc R 1 1
C C2 0.8358(5) -0.0066(2) 1.1098(4) 0.0278(11) Uani d . 1 1
H H2 0.9279 -0.0084 1.1384 0.033 Uiso calc R 1 1
C C11 0.2321(5) 0.0628(2) 0.9185(4) 0.0249(10) Uani d . 1 1
C C12 0.1692(5) 0.1241(2) 0.9020(5) 0.0294(11) Uani d . 1 1
C C13 0.2667(5) 0.1669(2) 0.9403(5) 0.0298(11) Uani d . 1 1
C C14 0.3887(5) 0.1319(2) 0.9805(4) 0.0235(10) Uani d . 1 1
C C21 0.6293(5) 0.1270(2) 1.0647(4) 0.0237(10) Uani d . 1 1
C C22 0.7556(5) 0.1565(2) 1.1157(5) 0.0289(11) Uani d . 1 1
C C23 0.8479(5) 0.1099(2) 1.1354(5) 0.0294(11) Uani d . 1 1
C C24 0.7768(4) 0.0520(2) 1.0987(4) 0.0220(10) Uani d . 1 1
C C121 0.0251(5) 0.1352(3) 0.8455(5) 0.0366(13) Uani d . 1 1
H H12A -0.0004 0.1764 0.8734 0.044 Uiso calc R 1 1
H H12B -0.0282 0.1039 0.8813 0.044 Uiso calc R 1 1
C C122 -0.0048(6) 0.1315(3) 0.6913(5) 0.0425(14) Uani d . 1 1
H H12C 0.0467 0.1628 0.6554 0.064 Uiso calc R 1 1
H H12D -0.0981 0.1390 0.6591 0.064 Uiso calc R 1 1
H H12E 0.0185 0.0905 0.6633 0.064 Uiso calc R 1 1
C C131 0.2557(5) 0.2373(2) 0.9361(5) 0.0356(12) Uani d . 1 1
H H13A 0.3161 0.2549 1.0124 0.043 Uiso calc R 1 1
H H13B 0.1655 0.2494 0.9432 0.043 Uiso calc R 1 1
C C132 0.2888(7) 0.2648(3) 0.8080(7) 0.0515(16) Uani d . 1 1
H H13C 0.3767 0.2516 0.7987 0.077 Uiso calc R 1 1
H H13D 0.2857 0.3099 0.8118 0.077 Uiso calc R 1 1
H H13E 0.2250 0.2501 0.7325 0.077 Uiso calc R 1 1
C C221 0.7747(5) 0.2255(2) 1.1470(5) 0.0346(12) Uani d . 1 1
H H22A 0.7175 0.2497 1.0780 0.041 Uiso calc R 1 1
H H22B 0.8665 0.2369 1.1451 0.041 Uiso calc R 1 1
C C222 0.7430(6) 0.2430(3) 1.2831(6) 0.0454(15) Uani d . 1 1
H H22C 0.6508 0.2341 1.2838 0.068 Uiso calc R 1 1
H H22D 0.7597 0.2871 1.2994 0.068 Uiso calc R 1 1
H H22E 0.7984 0.2189 1.3517 0.068 Uiso calc R 1 1
C C231 0.9941(5) 0.1149(3) 1.1924(5) 0.0351(12) Uani d . 1 1
H H23A 1.0250 0.1567 1.1744 0.042 Uiso calc R 1 1
H H23B 1.0422 0.0847 1.1478 0.042 Uiso calc R 1 1
C C232 1.0261(3) 0.10290(19) 1.3431(2) 0.0475(15) Uani d . 1 1
H H23C 0.9777 0.1323 1.3878 0.071 Uiso calc R 1 1
H H23D 1.1201 0.1082 1.3752 0.071 Uiso calc R 1 1
H H23E 1.0005 0.0607 1.3612 0.071 Uiso calc R 1 1
N N3 0.4262(3) 0.10463(13) 0.6484(2) 0.0731(19) Uani d R 1 1
O O1 0.7932(3) 0.01832(13) 0.7585(2) 0.0880(18) Uani d R 1 1
O O31 0.3191(3) 0.12778(13) 0.6159(2) 0.109(2) Uani d R 1 1
O O32 0.5322(3) 0.13821(13) 0.6534(2) 0.112(2) Uani d R 1 1
C C100 0.4442(2) 0.03814(12) 0.6568(2) 0.0412(14) Uani d R 1 1
C C101 0.5620(3) 0.00702(11) 0.7012(2) 0.0372(12) Uani d R 1 1
C C102 0.5715(3) -0.05699(11) 0.7001(2) 0.0581(19) Uani d R 1 1
H H102 0.6525 -0.0767 0.7326 0.070 Uiso calc R 1 1
C C103 0.4612(7) -0.0916(3) 0.6509(6) 0.0528(16) Uani d . 1 1
H H103 0.4679 -0.1352 0.6466 0.063 Uiso calc R 1 1
C C104 0.3390(6) -0.0629(3) 0.6070(5) 0.0442(15) Uani d . 1 1
H H104 0.2643 -0.0877 0.5766 0.053 Uiso calc R 1 1
C C105 0.3263(7) 0.0006(4) 0.6076(6) 0.0558(17) Uani d . 1 1
H H105 0.2441 0.0197 0.5772 0.067 Uiso calc R 1 1
C C106 0.6934(6) 0.0416(4) 0.7524(6) 0.0517(17) Uani d . 1 1
H H106 0.683(7) 0.097(3) 0.732(6) 0.062 Uiso d . 1 1

loop_
_atom_site_aniso_label
_atom_site_aniso_U_11
_atom_site_aniso_U_22
_atom_site_aniso_U_33
_atom_site_aniso_U_12
_atom_site_aniso_U_13
_atom_site_aniso_U_23
Co 0.0218(5) 0.0259(5) 0.0186(4) -0.0027(4) 0.0019(3) -0.0006(4)
N1 0.020(2) 0.029(2) 0.0165(18) -0.0002(16) 0.0020(15) -0.0001(15)
N2 0.031(2) 0.030(2) 0.0122(18) -0.0023(17) 0.0055(16) 0.0010(15)
C1 0.036(3) 0.026(2) 0.022(2) -0.004(2) 0.002(2) 0.0014(19)
C2 0.024(2) 0.040(3) 0.019(2) -0.004(2) 0.0026(18) 0.000(2)
C11 0.031(3) 0.030(3) 0.014(2) 0.002(2) 0.0063(19) 0.0008(18)
C12 0.031(3) 0.036(3) 0.023(2) 0.008(2) 0.009(2) 0.002(2)
C13 0.033(3) 0.037(3) 0.019(2) 0.005(2) 0.005(2) 0.000(2)
C14 0.022(3) 0.030(3) 0.019(2) 0.0018(19) 0.0042(18) -0.0004(19)
C21 0.025(3) 0.029(3) 0.016(2) -0.004(2) 0.0028(19) -0.0007(18)
C22 0.031(3) 0.035(3) 0.021(2) -0.012(2) 0.005(2) -0.001(2)
C23 0.032(3) 0.039(3) 0.018(2) -0.012(2) 0.007(2) -0.002(2)
C24 0.018(2) 0.032(3) 0.015(2) -0.0056(19) 0.0013(18) -0.0001(18)
C121 0.031(3) 0.044(3) 0.035(3) 0.012(2) 0.006(2) -0.002(2)
C122 0.039(3) 0.053(4) 0.032(3) 0.007(3) -0.003(2) 0.001(3)
C131 0.031(3) 0.036(3) 0.039(3) 0.010(2) 0.005(2) -0.003(2)
C132 0.057(4) 0.038(3) 0.061(4) 0.005(3) 0.013(3) 0.011(3)
C221 0.033(3) 0.035(3) 0.035(3) -0.017(2) 0.003(2) -0.001(2)
C222 0.050(4) 0.042(3) 0.044(3) -0.012(3) 0.007(3) -0.012(3)
C231 0.026(3) 0.050(3) 0.028(3) -0.017(2) 0.002(2) -0.003(2)
C232 0.031(3) 0.078(4) 0.029(3) -0.008(3) -0.005(2) -0.001(3)
N3 0.088(5) 0.068(4) 0.067(4) 0.020(4) 0.023(4) 0.003(3)
O1 0.058(4) 0.108(5) 0.094(4) -0.016(3) 0.005(3) -0.016(4)
O31 0.099(5) 0.085(4) 0.138(6) 0.051(4) 0.005(4) 0.016(4)
O32 0.109(6) 0.104(5) 0.126(6) -0.037(4) 0.033(5) -0.041(4)
C100 0.052(4) 0.050(4) 0.025(3) 0.008(3) 0.017(3) 0.008(2)
C101 0.047(3) 0.044(3) 0.025(3) 0.008(3) 0.017(2) 0.008(2)
C102 0.088(6) 0.049(4) 0.045(4) -0.003(4) 0.033(4) 0.003(3)
C103 0.052(4) 0.069(4) 0.043(3) -0.005(3) 0.023(3) 0.005(3)
C104 0.043(4) 0.062(4) 0.029(3) -0.023(3) 0.010(3) 0.000(3)
C105 0.060(4) 0.080(5) 0.031(3) 0.001(4) 0.017(3) 0.005(3)
C106 0.028(3) 0.085(5) 0.041(3) 0.006(3) 0.005(3) 0.015(3)

loop_
_atom_type_symbol
_atom_type_description
_atom_type_scat_dispersion_real
_atom_type_scat_dispersion_imag
_atom_type_scat_source
C C 0.0033 0.0016 'International Tables Vol C Tables 4.2.6.8 and 6.1.1.4'
H H 0.0000 0.0000 'International Tables Vol C Tables 4.2.6.8 and 6.1.1.4'
N N 0.0061 0.0033 'International Tables Vol C Tables 4.2.6.8 and 6.1.1.4'
O O 0.0106 0.0060 'International Tables Vol C Tables 4.2.6.8 and 6.1.1.4'
Cl Cl 0.1484 0.1585 'International Tables Vol C Tables 4.2.6.8 and 6.1.1.4'
Co Co 0.3494 0.9721 'International Tables Vol C Tables 4.2.6.8 and 6.1.1.4'
Li Li -0.0003 0.0001 'International Tables Vol C Tables 4.2.6.8 and 6.1.1.4'

loop_
_geom_angle_atom_site_label_1
_geom_angle_atom_site_label_2
_geom_angle_atom_site_label_3
_geom_angle_site_symmetry_1
_geom_angle_site_symmetry_3
_geom_angle
N1 Co N1 . 3_657 180.0000(10)
N1 Co N2 . . 90.21(16)
N1 Co N2 3_657 . 89.79(16)
N1 Co N2 . 3_657 89.79(16)
N1 Co N2 3_657 3_657 90.21(16)
N2 Co N2 . 3_657 180.00(16)
C11 N1 C14 . . 104.5(4)
C11 N1 Co . . 127.9(3)
C14 N1 Co . . 127.5(3)
C24 N2 C21 . . 104.4(4)
C24 N2 Co . . 127.9(3)
C21 N2 Co . . 127.6(3)
C21 C1 C14 . . 125.2(5)
C21 C1 H1 . . 117.4
C14 C1 H1 . . 117.4
C24 C2 C11 . 3_657 124.6(4)
C24 C2 H2 . . 117.7
C11 C2 H2 3_657 . 117.7
N1 C11 C2 . 3_657 124.9(4)
N1 C11 C12 . . 111.2(4)
C2 C11 C12 3_657 . 123.9(5)
C13 C12 C11 . . 106.6(5)
C13 C12 C121 . . 128.6(5)
C11 C12 C121 . . 124.8(5)
C12 C13 C14 . . 106.5(4)
C12 C13 C131 . . 128.1(5)
C14 C13 C131 . . 125.3(5)
N1 C14 C1 . . 124.8(4)
N1 C14 C13 . . 111.2(4)
C1 C14 C13 . . 124.0(4)
C1 C21 N2 . . 124.6(4)
C1 C21 C22 . . 124.1(4)
N2 C21 C22 . . 111.2(4)
C23 C22 C21 . . 106.6(4)
C23 C22 C221 . . 128.4(5)
C21 C22 C221 . . 124.9(5)
C22 C23 C24 . . 106.4(4)
C22 C23 C231 . . 128.3(5)
C24 C23 C231 . . 125.2(5)
N2 C24 C2 . . 124.8(4)
N2 C24 C23 . . 111.3(4)
C2 C24 C23 . . 123.9(4)
C12 C121 C122 . . 112.1(4)
C12 C121 H12A . . 109.2
C122 C121 H12A . . 109.2
C12 C121 H12B . . 109.2
C122 C121 H12B . . 109.2
H12A C121 H12B . . 107.9
C121 C122 H12C . . 109.5
C121 C122 H12D . . 109.5
H12C C122 H12D . . 109.5
C121 C122 H12E . . 109.5
H12C C122 H12E . . 109.5
H12D C122 H12E . . 109.5
C13 C131 C132 . . 112.3(4)
C13 C131 H13A . . 109.1
C132 C131 H13A . . 109.1
C13 C131 H13B . . 109.1
C132 C131 H13B . . 109.1
H13A C131 H13B . . 107.9
C131 C132 H13C . . 109.5
C131 C132 H13D . . 109.5
H13C C132 H13D . . 109.5
C131 C132 H13E . . 109.5
H13C C132 H13E . . 109.5
H13D C132 H13E . . 109.5
C22 C221 C222 . . 112.9(4)
C22 C221 H22A . . 109.0
C222 C221 H22A . . 109.0
C22 C221 H22B . . 109.0
C222 C221 H22B . . 109.0
H22A C221 H22B . . 107.8
C221 C222 H22C . . 109.5
C221 C222 H22D . . 109.5
H22C C222 H22D . . 109.5
C221 C222 H22E . . 109.5
H22C C222 H22E . . 109.5
H22D C222 H22E . . 109.5
C23 C231 C232 . . 112.7(4)
C23 C231 H23A . . 109.0
C232 C231 H23A . . 109.0
C23 C231 H23B . . 109.0
C232 C231 H23B . . 109.0
H23A C231 H23B . . 107.8
C231 C232 H23C . . 109.5
C231 C232 H23D . . 109.5
H23C C232 H23D . . 109.5
C231 C232 H23E . . 109.5
H23C C232 H23E . . 109.5
H23D C232 H23E . . 109.5
O31 N3 O32 . . 120.2
O31 N3 C100 . . 122.0
O32 N3 C100 . . 116.6
C101 C100 N3 . . 126.4
C101 C100 C105 . . 117.9(3)
N3 C100 C105 . . 115.7(3)
C102 C101 C100 . . 122.5
C102 C101 C106 . . 115.0(3)
C100 C101 C106 . . 122.5(3)
C103 C102 C101 . . 119.2(3)
C103 C102 H102 . . 120.4
C101 C102 H102 . . 120.4
C102 C103 C104 . . 121.0(6)
C102 C103 H103 . . 119.5
C104 C103 H103 . . 119.5
C105 C104 C103 . . 121.2(6)
C105 C104 H104 . . 119.4
C103 C104 H104 . . 119.4
C104 C105 C100 . . 118.3(6)
C104 C105 H105 . . 120.9
C100 C105 H105 . . 120.9
O1 C106 C101 . . 122.3(7)
O1 C106 H106 . . 120(3)
C101 C106 H106 . . 112(3)

loop_
_geom_bond_atom_site_label_1
_geom_bond_atom_site_label_2
_geom_bond_site_symmetry_2
_geom_bond_distance
Co N1 . 1.970(4)
Co N1 3_657 1.970(4)
Co N2 . 1.976(4)
Co N2 3_657 1.976(4)
N1 C11 . 1.370(6)
N1 C14 . 1.376(6)
N2 C24 . 1.373(6)
N2 C21 . 1.376(6)
C1 C21 . 1.373(7)
C1 C14 . 1.381(7)
C1 H1 . 0.9300
C2 C24 . 1.376(7)
C2 C11 3_657 1.383(7)
C2 H2 . 0.9300
C11 C2 3_657 1.383(7)
C11 C12 . 1.445(7)
C12 C13 . 1.350(7)
C12 C121 . 1.492(7)
C13 C14 . 1.441(7)
C13 C131 . 1.499(7)
C21 C22 . 1.438(7)
C22 C23 . 1.353(7)
C22 C221 . 1.503(7)
C23 C24 . 1.442(7)
C23 C231 . 1.499(7)
C121 C122 . 1.542(7)
C121 H12A . 0.9700
C121 H12B . 0.9700
C122 H12C . 0.9600
C122 H12D . 0.9600
C122 H12E . 0.9600
C131 C132 . 1.520(8)
C131 H13A . 0.9700
C131 H13B . 0.9700
C132 H13C . 0.9600
C132 H13D . 0.9600
C132 H13E . 0.9600
C221 C222 . 1.524(8)
C221 H22A . 0.9700
C221 H22B . 0.9700
C222 H22C . 0.9600
C222 H22D . 0.9600
C222 H22E . 0.9600
C231 C232 . 1.526(5)
C231 H23A . 0.9700
C231 H23B . 0.9700
C232 H23C . 0.9600
C232 H23D . 0.9600
C232 H23E . 0.9600
N3 O31 . 1.1858
N3 O32 . 1.2882
N3 C100 . 1.4235
O1 C106 . 1.123(7)
C100 C101 . 1.3708
C100 C105 . 1.451(7)
C101 C102 . 1.3620
C101 C106 . 1.531(7)
C102 C103 . 1.357(7)
C102 H102 . 0.9300
C103 C104 . 1.383(9)
C103 H103 . 0.9300
C104 C105 . 1.354(9)
C104 H104 . 0.9300
C105 H105 . 0.9300
C106 H106 . 1.19(7)

loop_
_geom_hbond_atom_site_label_D
_geom_hbond_atom_site_label_H
_geom_hbond_atom_site_label_A
_geom_hbond_distance_DH
_geom_hbond_distance_HA
_geom_hbond_distance_DA
_geom_hbond_angle_DHA
C106 H106 O32 1.19(7) 1.82(7) 2.701(7) 126(5)
